data_2016768
loop_
_publ_author_name
'Niu, Cao-Yuan'
'Zheng, Xian-Fu'
'Bai, Ling-Ling'
'Wu, Xiao-Ling'
'Kou, Chun-Hong'

_publ_section_title
;
 A grid-like two-dimensional Ag^I^ coordination polymer:
 poly[[[\m~3~-<i>N</i>'-(4-cyanobenzylidene)isonicotinohydrazide]silver(I)]
 perchlorate]
;
_journal_coeditor_code LN3107
_journal_issue 9
_journal_name_full 'Acta Crystallographica Section C'
_journal_page_first m305
_journal_page_last m307
_journal_paper_doi 10.1107/S0108270108023585
_journal_volume 64
_journal_year 2008
_chemical_formula_iupac '[Ag (C14 H10 N4 O)] Cl O4'
_chemical_formula_moiety 'C14 H10 Ag N4 O +, Cl O4 -'
_chemical_formula_sum 'C14 H10 Ag Cl N4 O5'
_chemical_formula_weight 457.58
_chemical_name_systematic
;
poly[[[\m~3~-N'-(4-cyanobenzylidene)isonicotinohydrazide]silver(I)]
perchlorate]
;
_space_group_IT_number 14
_symmetry_cell_setting monoclinic
_symmetry_space_group_name_Hall '-P 2yn'
_symmetry_space_group_name_H-M 'P 1 21/n 1'
_atom_sites_solution_hydrogens geom
_atom_sites_solution_primary direct
_atom_sites_solution_secondary difmap
_audit_creation_method SHELXL-97
_cell_angle_alpha 90.00
_cell_angle_beta 103.3700(10)
_cell_angle_gamma 90.00
_cell_formula_units_Z 4
_cell_length_a 8.5763(5)
_cell_length_b 13.4913(8)
_cell_length_c 14.1944(8)
_cell_measurement_reflns_used 5265
_cell_measurement_temperature 173(2)
_cell_measurement_theta_max 25.50
_cell_measurement_theta_min 2.11
_cell_volume 1597.86(16)
_computing_cell_refinement 'SAINT (Siemens, 1994)'
_computing_data_collection 'SMART (Siemens, 1996)'
_computing_data_reduction 'SAINT (Siemens, 1994)'
_computing_molecular_graphics 'SHELXTL (Sheldrick, 2008)'
_computing_publication_material 'SHELXTL (Sheldrick, 2008)'
_computing_structure_refinement 'SHELXL97 (Sheldrick, 2008)'
_computing_structure_solution 'SHELXS97 (Sheldrick, 2008)'
_diffrn_ambient_temperature 173(2)
_diffrn_measured_fraction_theta_full 0.999
_diffrn_measured_fraction_theta_max 0.999
_diffrn_measurement_device_type 'Siemens SMART CCD area-detector'
_diffrn_measurement_method '\f and \w'
_diffrn_radiation_monochromator graphite
_diffrn_radiation_source 'fine-focus sealed tube'
_diffrn_radiation_type MoK\a
_diffrn_radiation_wavelength 0.71073
_diffrn_reflns_av_R_equivalents 0.0121
_diffrn_reflns_av_sigmaI/netI 0.0131
_diffrn_reflns_limit_h_max 10
_diffrn_reflns_limit_h_min -10
_diffrn_reflns_limit_k_max 16
_diffrn_reflns_limit_k_min -16
_diffrn_reflns_limit_l_max 17
_diffrn_reflns_limit_l_min -11
_diffrn_reflns_number 8730
_diffrn_reflns_theta_full 25.50
_diffrn_reflns_theta_max 25.50
_diffrn_reflns_theta_min 2.11
_exptl_absorpt_coefficient_mu 1.463
_exptl_absorpt_correction_T_max 0.6517
_exptl_absorpt_correction_T_min 0.5525
_exptl_absorpt_correction_type multi-scan
_exptl_absorpt_process_details '(SADABS; Sheldrick, 1996)'
_exptl_crystal_colour colourless
_exptl_crystal_density_diffrn 1.902
_exptl_crystal_density_method 'not measured'
_exptl_crystal_description block
_exptl_crystal_F_000 904
_exptl_crystal_size_max 0.46
_exptl_crystal_size_mid 0.34
_exptl_crystal_size_min 0.32
_refine_diff_density_max 0.523
_refine_diff_density_min -0.433
_refine_ls_extinction_method none
_refine_ls_goodness_of_fit_ref 1.004
_refine_ls_hydrogen_treatment mixed
_refine_ls_matrix_type full
_refine_ls_number_parameters 230
_refine_ls_number_reflns 2979
_refine_ls_number_restraints 1
_refine_ls_restrained_S_all 1.004
_refine_ls_R_factor_all 0.0296
_refine_ls_R_factor_gt 0.0255
_refine_ls_shift/su_max 0.001
_refine_ls_shift/su_mean 0.000
_refine_ls_structure_factor_coef Fsqd
_refine_ls_weighting_details 'calc w=1/[\s^2^(Fo^2^)+(0.0363P)^2^+1.2063P] where P=(Fo^2^+2Fc^2^)/3'
_refine_ls_weighting_scheme calc
_refine_ls_wR_factor_gt 0.0658
_refine_ls_wR_factor_ref 0.0688
_reflns_number_gt 2637
_reflns_number_total 2979
_reflns_threshold_expression I>2\s(I)
_cod_data_source_file ln3107.cif
_cod_data_source_block I
_cod_original_sg_symbol_Hall '-P 2yn '
_cod_original_sg_symbol_H-M 'P 21/n'
_cod_database_code 2016768
_cod_database_fobs_code 2016768

loop_
_symmetry_equiv_pos_as_xyz
'x, y, z'
'-x+1/2, y+1/2, -z+1/2'
'-x, -y, -z'
'x-1/2, -y-1/2, z-1/2'

loop_
_atom_site_type_symbol
_atom_site_label
_atom_site_fract_x
_atom_site_fract_y
_atom_site_fract_z
_atom_site_U_iso_or_equiv
_atom_site_adp_type
_atom_site_calc_flag
_atom_site_refinement_flags
_atom_site_occupancy
Ag Ag1 0.09040(2) 0.430137(15) 0.155600(17) 0.05295(10) Uani d . 1
N N1 -0.4511(3) 0.04633(17) 0.26960(18) 0.0495(5) Uani d . 1
N N2 0.0150(3) 0.19362(17) 0.15448(17) 0.0464(5) Uani d D 1
N N3 0.1302(2) 0.25249(16) 0.12916(15) 0.0417(5) Uani d . 1
N N4 0.8197(4) 0.4510(2) -0.0608(2) 0.0739(8) Uani d . 1
O O1 -0.1160(3) 0.32412(14) 0.19687(19) 0.0686(6) Uani d . 1
Cl Cl1 0.38179(9) 0.40439(5) 0.37770(5) 0.05339(18) Uani d . 1
O O2 0.3786(3) 0.48549(18) 0.31283(18) 0.0751(6) Uani d . 1
O O3 0.2896(4) 0.3265(2) 0.32594(19) 0.0926(9) Uani d . 1
O O4 0.3203(5) 0.4352(2) 0.4560(2) 0.1238(14) Uani d . 1
O O5 0.5457(4) 0.3734(3) 0.4074(3) 0.1160(11) Uani d . 1
C C1 -0.3712(3) 0.0163(2) 0.2042(2) 0.0534(7) Uani d . 1
H H1 -0.3945 -0.0476 0.1765 0.064 Uiso calc R 1
C C2 -0.2573(3) 0.07261(18) 0.1747(2) 0.0475(6) Uani d . 1
H H2 -0.2028 0.0475 0.1286 0.057 Uiso calc R 1
C C3 -0.2238(3) 0.16610(18) 0.21319(18) 0.0398(5) Uani d . 1
C C4 -0.3106(3) 0.1995(2) 0.2781(2) 0.0499(6) Uani d . 1
H H4 -0.2943 0.2647 0.3040 0.060 Uiso calc R 1
C C5 -0.4202(3) 0.1378(2) 0.3046(2) 0.0528(7) Uani d . 1
H H5 -0.4770 0.1614 0.3502 0.063 Uiso calc R 1
C C6 -0.1037(3) 0.23479(19) 0.18746(19) 0.0429(6) Uani d . 1
C C7 0.2366(3) 0.2056(2) 0.09730(19) 0.0455(6) Uani d . 1
H H7 0.2303 0.1354 0.0924 0.055 Uiso calc R 1
C C8 0.3680(3) 0.25715(19) 0.06813(18) 0.0425(6) Uani d . 1
C C9 0.4365(3) 0.2130(2) -0.0007(2) 0.0519(7) Uani d . 1
H H9 0.4015 0.1492 -0.0249 0.062 Uiso calc R 1
C C10 0.5553(3) 0.2610(2) -0.0344(2) 0.0546(7) Uani d . 1
H H10 0.6003 0.2311 -0.0826 0.066 Uiso calc R 1
C C11 0.6079(3) 0.3528(2) 0.0027(2) 0.0495(6) Uani d . 1
C C12 0.5461(3) 0.3959(2) 0.0758(2) 0.0510(6) Uani d . 1
H H12 0.5861 0.4577 0.1033 0.061 Uiso calc R 1
C C13 0.4263(3) 0.3477(2) 0.1075(2) 0.0467(6) Uani d . 1
H H13 0.3831 0.3767 0.1569 0.056 Uiso calc R 1
C C14 0.7286(4) 0.4057(2) -0.0326(2) 0.0583(8) Uani d . 1
H H14 0.023(4) 0.1309(14) 0.153(2) 0.056(9) Uiso d D 1

loop_
_atom_site_aniso_label
_atom_site_aniso_U_11
_atom_site_aniso_U_22
_atom_site_aniso_U_33
_atom_site_aniso_U_12
_atom_site_aniso_U_13
_atom_site_aniso_U_23
Ag1 0.04980(14) 0.04061(13) 0.08027(18) -0.00091(8) 0.03922(12) 0.00175(10)
N1 0.0521(13) 0.0422(12) 0.0640(14) -0.0043(10) 0.0337(11) -0.0017(10)
N2 0.0449(12) 0.0378(12) 0.0651(14) -0.0058(10) 0.0307(10) -0.0029(10)
N3 0.0385(10) 0.0433(12) 0.0487(12) -0.0072(9) 0.0212(9) -0.0005(9)
N4 0.0662(17) 0.0729(18) 0.099(2) -0.0017(14) 0.0531(17) 0.0148(16)
O1 0.0593(12) 0.0396(11) 0.1228(19) -0.0068(9) 0.0537(13) -0.0067(11)
Cl1 0.0681(4) 0.0484(4) 0.0477(4) -0.0109(3) 0.0217(3) -0.0070(3)
O2 0.0927(17) 0.0563(14) 0.0821(15) -0.0009(12) 0.0318(13) 0.0088(12)
O3 0.117(2) 0.0918(19) 0.0802(17) -0.0578(17) 0.0459(15) -0.0323(14)
O4 0.189(4) 0.121(3) 0.090(2) -0.051(2) 0.092(2) -0.0432(18)
O5 0.098(2) 0.102(2) 0.127(3) 0.0291(18) -0.0162(19) -0.001(2)
C1 0.0660(17) 0.0392(14) 0.0652(18) -0.0110(12) 0.0361(14) -0.0089(13)
C2 0.0543(15) 0.0424(14) 0.0556(16) -0.0035(11) 0.0325(13) -0.0055(12)
C3 0.0361(12) 0.0381(13) 0.0491(14) 0.0000(10) 0.0178(10) 0.0012(10)
C4 0.0521(15) 0.0398(13) 0.0664(17) -0.0061(12) 0.0311(13) -0.0097(12)
C5 0.0541(15) 0.0455(15) 0.0705(18) -0.0015(12) 0.0383(14) -0.0069(13)
C6 0.0389(12) 0.0400(13) 0.0547(15) -0.0033(10) 0.0213(11) -0.0006(11)
C7 0.0454(14) 0.0475(14) 0.0490(14) -0.0050(11) 0.0218(11) -0.0026(12)
C8 0.0381(12) 0.0480(14) 0.0464(14) 0.0029(11) 0.0200(11) 0.0038(11)
C9 0.0503(15) 0.0517(16) 0.0597(17) -0.0015(12) 0.0253(13) -0.0061(13)
C10 0.0506(15) 0.0673(19) 0.0558(17) 0.0066(14) 0.0323(13) -0.0013(14)
C11 0.0365(13) 0.0587(16) 0.0600(16) 0.0043(12) 0.0252(12) 0.0129(13)
C12 0.0453(14) 0.0501(15) 0.0636(17) -0.0042(12) 0.0250(13) -0.0027(13)
C13 0.0437(14) 0.0497(15) 0.0540(15) -0.0001(11) 0.0265(12) -0.0037(12)
C14 0.0493(16) 0.0620(17) 0.073(2) 0.0083(14) 0.0340(15) 0.0144(15)

loop_
_atom_type_symbol
_atom_type_description
_atom_type_scat_dispersion_real
_atom_type_scat_dispersion_imag
_atom_type_scat_source
C C 0.0033 0.0016 'International Tables Vol C Tables 4.2.6.8 and 6.1.1.4'
H H 0.0000 0.0000 'International Tables Vol C Tables 4.2.6.8 and 6.1.1.4'
N N 0.0061 0.0033 'International Tables Vol C Tables 4.2.6.8 and 6.1.1.4'
O O 0.0106 0.0060 'International Tables Vol C Tables 4.2.6.8 and 6.1.1.4'
Cl Cl 0.1484 0.1585 'International Tables Vol C Tables 4.2.6.8 and 6.1.1.4'
Ag Ag -0.8971 1.1015 'International Tables Vol C Tables 4.2.6.8 and 6.1.1.4'

loop_
_geom_angle_atom_site_label_1
_geom_angle_atom_site_label_2
_geom_angle_atom_site_label_3
_geom_angle_site_symmetry_1
_geom_angle_site_symmetry_3
_geom_angle
_geom_angle_publ_flag
N4 Ag1 N1 3_665 2_455 94.11(10) yes
N4 Ag1 O1 3_665 . 153.07(10) yes
N1 Ag1 O1 2_455 . 79.15(7) yes
N4 Ag1 N3 3_665 . 120.32(9) yes
N1 Ag1 N3 2_455 . 144.64(7) yes
O1 Ag1 N3 . . 66.51(6) yes
C5 N1 C1 . . 116.7(2) ?
C5 N1 Ag1 . 2_445 121.55(18) ?
C1 N1 Ag1 . 2_445 120.25(18) ?
C6 N2 N3 . . 120.1(2) ?
C6 N2 H14 . . 120(2) ?
N3 N2 H14 . . 120(2) ?
C7 N3 N2 . . 114.9(2) ?
C7 N3 Ag1 . . 132.26(17) ?
N2 N3 Ag1 . . 112.85(15) ?
C14 N4 Ag1 . 3_665 156.7(3) ?
C6 O1 Ag1 . . 117.70(16) ?
O4 Cl1 O3 . . 111.40(18) ?
O4 Cl1 O2 . . 109.32(19) ?
O3 Cl1 O2 . . 108.05(17) ?
O4 Cl1 O5 . . 112.2(2) ?
O3 Cl1 O5 . . 109.16(19) ?
O2 Cl1 O5 . . 106.55(19) ?
N1 C1 C2 . . 123.9(2) ?
N1 C1 H1 . . 118.1 ?
C2 C1 H1 . . 118.1 ?
C1 C2 C3 . . 118.8(2) ?
C1 C2 H2 . . 120.6 ?
C3 C2 H2 . . 120.6 ?
C2 C3 C4 . . 117.8(2) ?
C2 C3 C6 . . 124.3(2) ?
C4 C3 C6 . . 117.9(2) ?
C5 C4 C3 . . 119.5(3) ?
C5 C4 H4 . . 120.3 ?
C3 C4 H4 . . 120.3 ?
N1 C5 C4 . . 123.3(2) ?
N1 C5 H5 . . 118.3 ?
C4 C5 H5 . . 118.3 ?
O1 C6 N2 . . 122.8(2) ?
O1 C6 C3 . . 120.3(2) ?
N2 C6 C3 . . 116.9(2) ?
N3 C7 C8 . . 121.7(2) ?
N3 C7 H7 . . 119.2 ?
C8 C7 H7 . . 119.2 ?
C9 C8 C13 . . 119.4(2) ?
C9 C8 C7 . . 118.4(2) ?
C13 C8 C7 . . 122.3(2) ?
C10 C9 C8 . . 120.6(3) ?
C10 C9 H9 . . 119.7 ?
C8 C9 H9 . . 119.7 ?
C11 C10 C9 . . 119.3(3) ?
C11 C10 H10 . . 120.3 ?
C9 C10 H10 . . 120.3 ?
C10 C11 C12 . . 120.7(2) ?
C10 C11 C14 . . 120.7(3) ?
C12 C11 C14 . . 118.6(3) ?
C13 C12 C11 . . 119.1(3) ?
C13 C12 H12 . . 120.5 ?
C11 C12 H12 . . 120.5 ?
C12 C13 C8 . . 120.7(2) ?
C12 C13 H13 . . 119.6 ?
C8 C13 H13 . . 119.6 ?
N4 C14 C11 . . 177.1(3) ?

loop_
_geom_bond_atom_site_label_1
_geom_bond_atom_site_label_2
_geom_bond_site_symmetry_2
_geom_bond_distance
_geom_bond_publ_flag
Ag1 N4 3_665 2.336(3) yes
Ag1 N1 2_455 2.366(2) yes
Ag1 O1 . 2.4501(19) yes
Ag1 N3 . 2.462(2) yes
N1 C5 . 1.334(3) ?
N1 C1 . 1.337(3) ?
N1 Ag1 2_445 2.366(2) ?
N2 C6 . 1.336(3) ?
N2 N3 . 1.378(3) ?
N2 H14 . 0.850(18) ?
N3 C7 . 1.276(3) ?
N4 C14 . 1.135(4) ?
N4 Ag1 3_665 2.336(3) ?
O1 C6 . 1.220(3) ?
Cl1 O4 . 1.399(3) ?
Cl1 O3 . 1.414(2) ?
Cl1 O2 . 1.426(2) ?
Cl1 O5 . 1.433(3) ?
C1 C2 . 1.377(4) ?
C1 H1 . 0.9500 ?
C2 C3 . 1.378(3) ?
C2 H2 . 0.9500 ?
C3 C4 . 1.387(4) ?
C3 C6 . 1.492(3) ?
C4 C5 . 1.372(4) ?
C4 H4 . 0.9500 ?
C5 H5 . 0.9500 ?
C7 C8 . 1.464(3) ?
C7 H7 . 0.9500 ?
C8 C9 . 1.385(4) ?
C8 C13 . 1.388(4) ?
C9 C10 . 1.383(4) ?
C9 H9 . 0.9500 ?
C10 C11 . 1.380(4) ?
C10 H10 . 0.9500 ?
C11 C12 . 1.397(4) ?
C11 C14 . 1.440(4) ?
C12 C13 . 1.376(4) ?
C12 H12 . 0.9500 ?
C13 H13 . 0.9500 ?

loop_
_geom_hbond_atom_site_label_D
_geom_hbond_atom_site_label_H
_geom_hbond_atom_site_label_A
_geom_hbond_site_symmetry_A
_geom_hbond_distance_DH
_geom_hbond_distance_HA
_geom_hbond_distance_DA
_geom_hbond_angle_DHA
N2 H14 O2 2_545 0.850(18) 2.15(2) 2.956(3) 159(3)

loop_
_geom_torsion_atom_site_label_1
_geom_torsion_atom_site_label_2
_geom_torsion_atom_site_label_3
_geom_torsion_atom_site_label_4
_geom_torsion_site_symmetry_1
_geom_torsion
C6 N2 N3 C7 . -179.0(2)
C6 N2 N3 Ag1 . 1.3(3)
N4 Ag1 N3 C7 3_665 28.5(3)
N1 Ag1 N3 C7 2_455 -166.1(2)
O1 Ag1 N3 C7 . 179.2(3)
N4 Ag1 N3 N2 3_665 -151.90(17)
N1 Ag1 N3 N2 2_455 13.5(2)
O1 Ag1 N3 N2 . -1.21(16)
N4 Ag1 O1 C6 3_665 112.3(3)
N1 Ag1 O1 C6 2_455 -170.2(3)
N3 Ag1 O1 C6 . 1.2(2)
C5 N1 C1 C2 . 2.4(5)
Ag1 N1 C1 C2 2_445 -163.7(2)
N1 C1 C2 C3 . -0.9(5)
C1 C2 C3 C4 . -1.7(4)
C1 C2 C3 C6 . -179.9(3)
C2 C3 C4 C5 . 2.8(4)
C6 C3 C4 C5 . -179.0(3)
C1 N1 C5 C4 . -1.3(5)
Ag1 N1 C5 C4 2_445 164.7(2)
C3 C4 C5 N1 . -1.3(5)
Ag1 O1 C6 N2 . -1.1(4)
Ag1 O1 C6 C3 . 178.82(18)
N3 N2 C6 O1 . -0.2(4)
N3 N2 C6 C3 . 179.9(2)
C2 C3 C6 O1 . 155.3(3)
C4 C3 C6 O1 . -22.8(4)
C2 C3 C6 N2 . -24.8(4)
C4 C3 C6 N2 . 157.1(3)
N2 N3 C7 C8 . -179.4(2)
Ag1 N3 C7 C8 . 0.1(4)
N3 C7 C8 C9 . -153.1(3)
N3 C7 C8 C13 . 27.4(4)
C13 C8 C9 C10 . -3.9(4)
C7 C8 C9 C10 . 176.6(3)
C8 C9 C10 C11 . 1.4(4)
C9 C10 C11 C12 . 2.0(4)
C9 C10 C11 C14 . -178.5(3)
C10 C11 C12 C13 . -2.9(4)
C14 C11 C12 C13 . 177.6(3)
C11 C12 C13 C8 . 0.4(4)
C9 C8 C13 C12 . 2.9(4)
C7 C8 C13 C12 . -177.6(3)
